data_7049021
loop_
_publ_author_name
'Li, Huijie'
'Gong, Peijun'
'Jiang, Jun'
'Li, Yamin'
'Pang, Jingjing'
'Chen, Lijuan'
'Zhao, Junwei'

_publ_section_title
;
 Organic-inorganic hybrids assembled from plenary Keggin-type
 germanotungstate units and 3d-4f heterometal clusters.
;
_journal_issue 11
_journal_name_full 'Dalton transactions (Cambridge, England : 2003)'
_journal_page_first 3730
_journal_page_last 3742
_journal_paper_doi 10.1039/c9dt00312f
_journal_volume 48
_journal_year 2019
_chemical_formula_moiety 'Ge O40 W12, C6 H4 Cu0.5 N O9 Tb, C18 H12 Cu2 N3 O8, C6 H4 Cu0.5 N O2, 7(O)'
_chemical_formula_sum 'C30 H52 Cu3 Ge N5 O66 Tb W12'
_chemical_formula_weight 4167.10
_space_group_crystal_system monoclinic
_space_group_IT_number 14
_space_group_name_Hall '-P 2ybc'
_space_group_name_H-M_alt 'P 1 21/c 1'
_symmetry_space_group_name_Hall '-P 2ybc'
_symmetry_space_group_name_H-M 'P 1 21/c 1'
_atom_sites_solution_hydrogens geom
_atom_sites_solution_primary direct
_atom_sites_solution_secondary difmap
_audit_creation_date 2019-02-09
_audit_creation_method
;
Olex2 1.2-beta
(compiled 2015.01.26 svn.r3150 for OlexSys, GUI svn.r4998)
;
_audit_update_record
;
2019-02-11 deposited with the CCDC.    2019-02-14 downloaded from the CCDC.
;
_cell_angle_alpha 90.00
_cell_angle_beta 100.0500(10)
_cell_angle_gamma 90.00
_cell_formula_units_Z 4
_cell_length_a 13.2757(5)
_cell_length_b 16.5995(6)
_cell_length_c 35.2571(13)
_cell_measurement_reflns_used 9496
_cell_measurement_temperature 296(2)
_cell_measurement_theta_max 28.150
_cell_measurement_theta_min 2.439
_cell_volume 7650.4(5)
_computing_cell_refinement 'Bruker XSCANS'
_computing_data_collection 'Bruker XSCANS'
_computing_data_reduction 'Bruker SHELXTL'
_computing_molecular_graphics 'Olex2 (Dolomanov et al., 2009)'
_computing_publication_material 'Olex2 (Dolomanov et al., 2009)'
_computing_structure_refinement 'SHELXL-97 (Sheldrick, 1997)'
_computing_structure_solution 'SHELXS-97 (Sheldrick, 1990)'
_diffrn_ambient_temperature 296.15
_diffrn_measured_fraction_theta_full 0.981
_diffrn_measured_fraction_theta_max 0.981
_diffrn_measurement_device_type 'Bruker Apex II CCD'
_diffrn_measurement_method '\w scans'
_diffrn_radiation_monochromator graphite
_diffrn_radiation_type MoK\a
_diffrn_radiation_wavelength 0.71073
_diffrn_reflns_av_R_equivalents 0.0749
_diffrn_reflns_av_unetI/netI 0.0987
_diffrn_reflns_limit_h_max 15
_diffrn_reflns_limit_h_min -15
_diffrn_reflns_limit_k_max 19
_diffrn_reflns_limit_k_min -18
_diffrn_reflns_limit_l_max 33
_diffrn_reflns_limit_l_min -41
_diffrn_reflns_number 37659
_diffrn_reflns_theta_full 25.00
_diffrn_reflns_theta_max 25.00
_diffrn_reflns_theta_min 1.70
_diffrn_source 'fine-focus sealed tube'
_exptl_absorpt_coefficient_mu 20.189
_exptl_absorpt_correction_T_max 0.7457
_exptl_absorpt_correction_T_min 0.2654
_exptl_absorpt_correction_type multi-scan
_exptl_absorpt_process_details
;
SADABS-2008/1 (Bruker,2008) was used for absorption correction.
wR2(int) was 0.1568 before and 0.0758 after correction.
The Ratio of minimum to maximum transmission is 0.3559.
The \l/2 correction factor is 0.0015.
;
_exptl_crystal_colour mazarine
_exptl_crystal_density_diffrn 3.618
_exptl_crystal_density_method 'not measured'
_exptl_crystal_description block
_exptl_crystal_F_000 7468
_exptl_crystal_size_max 0.2
_exptl_crystal_size_mid 0.12
_exptl_crystal_size_min 0.03
_refine_diff_density_max 5.019
_refine_diff_density_min -3.361
_refine_diff_density_rms 0.429
_refine_ls_extinction_method none
_refine_ls_goodness_of_fit_ref 1.016
_refine_ls_hydrogen_treatment constr
_refine_ls_matrix_type full
_refine_ls_number_parameters 1023
_refine_ls_number_reflns 13226
_refine_ls_number_restraints 49
_refine_ls_restrained_S_all 1.017
_refine_ls_R_factor_all 0.0847
_refine_ls_R_factor_gt 0.0610
_refine_ls_shift/su_max 0.003
_refine_ls_shift/su_mean 0.000
_refine_ls_structure_factor_coef Fsqd
_refine_ls_weighting_details 'calc w=1/[\s^2^(Fo^2^)+(0.0886P)^2^+0.0000P] where P=(Fo^2^+2Fc^2^)/3'
_refine_ls_weighting_scheme calc
_refine_ls_wR_factor_gt 0.1547
_refine_ls_wR_factor_ref 0.1666
_reflns_number_gt 9727
_reflns_number_total 13226
_reflns_threshold_expression >2sigma(I)
_cod_data_source_file c9dt00312f2.cif
_cod_data_source_block 3
_cod_depositor_comments 'Adding full bibliography for 7049020--7049023.cif.'
_cod_database_code 7049021
_olex2_refinement_description
;
1. Fixed Uiso
 At 1.2 times of:
  All C(H) groups
2. Restrained distances
 W6-O1
 1.89 with sigma of 0.01
3. Uiso/Uaniso restraints and constraints
Uanis(O7) \\sim Ueq, Uanis(C8) \\sim Ueq, Uanis(O32) \\sim Ueq, Uanis(O68)
\\sim Ueq, Uanis(C10) \\sim Ueq, Uanis(C12) \\sim Ueq, Uanis(C11) \\sim Ueq:
with sigma of 0.01 and sigma for terminal atoms of 0.02
Uanis(O21) \\sim Ueq: with sigma of 0.001 and sigma for terminal atoms of 0.002
4. Others
 Fixed Sof: W5(0.95) W5'(0.05) W8(0.95) W8'(0.05) W11(0.95) W11'(0.05)
 W12(0.95) W12'(0.05)
 Fixed Uiso: O13W(0.15858) O14W(0.1508) O15W(0.16819) O16W(0.16599)
5.a Aromatic/amide H refined with riding coordinates:
 C1(H1A), C2(H2A), C3(H3A), C4(H4A), C7(H7A), C8(H8A), C9(H9A), C10(H10A),
 C13(H13A), C14(H14A), C15(H15A), C16(H16A), C19(H19A), C20(H20A), C21(H21A),
 C22(H22A), C25(H25A), C26(H26A), C27(H27A), C28(H28A)
;
_olex2_submission_special_instructions 'No special instructions were received'

loop_
_space_group_symop_id
_space_group_symop_operation_xyz
1 'x, y, z'
2 '-x, y+1/2, -z+1/2'
3 '-x, -y, -z'
4 'x, -y-1/2, z-1/2'

loop_
_atom_site_label
_atom_site_type_symbol
_atom_site_fract_x
_atom_site_fract_y
_atom_site_fract_z
_atom_site_U_iso_or_equiv
_atom_site_adp_type
_atom_site_occupancy
_atom_site_calc_flag
_atom_site_site_symmetry_order
_atom_site_refinement_flags_posn
_atom_site_refinement_flags_adp
_atom_site_refinement_flags_occupancy
W1 W 0.75437(5) 1.15276(4) 0.32109(2) 0.02281(17) Uani 1 d 1 . . .
W2 W 0.75727(6) 1.35418(4) 0.32840(2) 0.03016(19) Uani 1 d 1 . . .
W3 W 0.80871(5) 1.12463(4) 0.42596(2) 0.02546(18) Uani 1 d 1 . . .
W4 W 0.54962(6) 1.26066(4) 0.27960(2) 0.02657(18) Uani 1 d 1 . . .
W5 W 0.81247(7) 1.35086(5) 0.43367(3) 0.0277(2) Uani 0.95 d 1 . . .
W5' W 0.7774(18) 1.3304(12) 0.4384(7) 0.043(6) Uiso 0.05 d 1 . . .
W6 W 0.59169(6) 1.11854(4) 0.46256(2) 0.0336(2) Uani 1 d 1 D . .
W7 W 0.36560(6) 1.23767(4) 0.41734(2) 0.0321(2) Uani 1 d 1 . . .
W8 W 0.37706(6) 1.14998(5) 0.33183(3) 0.0277(2) Uani 0.95 d 1 . . .
W8' W 0.3758(13) 1.1275(10) 0.3147(5) 0.029(4) Uiso 0.05 d 1 . . .
W9 W 0.59542(6) 1.34225(4) 0.47031(2) 0.0345(2) Uani 1 d 1 . . .
W10 W 0.37672(6) 1.34845(4) 0.33883(2) 0.02932(19) Uani 1 d 1 . . .
W11 W 0.60550(6) 1.02983(5) 0.37809(3) 0.0271(2) Uani 0.95 d 1 . . .
W11' W 0.5972(15) 1.0206(12) 0.3619(6) 0.029(5) Uiso 0.05 d 1 . . .
W12 W 0.60907(7) 1.45582(4) 0.39274(2) 0.0297(2) Uani 0.95 d 1 . . .
W12' W 0.5587(17) 1.4345(11) 0.3922(5) 0.035(4) Uiso 0.05 d 1 . . .
Ge1 Ge 0.60014(13) 1.24323(9) 0.38177(5) 0.0204(4) Uani 1 d 1 . . .
Tb1 Tb 1.14669(8) 0.77524(6) 0.39699(3) 0.0478(3) Uani 1 d 1 . . .
Cu1 Cu 1.0000 1.0000 0.5000 0.0362(8) Uani 1 d 2 S T P
Cu2 Cu 0.0875(2) 1.20838(14) 0.26760(8) 0.0460(6) Uani 1 d 1 . . .
Cu3 Cu 0.21690(17) 1.49471(12) 0.25722(7) 0.0352(5) Uani 1 d 1 . . .
Cu4 Cu 1.0000 1.5000 0.5000 0.0385(8) Uani 1 d 2 S T P
O1W O 1.220(2) 0.8397(16) 0.4521(7) 0.135(9) Uiso 1 d 1 . . .
O2W O 1.0285(16) 0.8499(13) 0.3506(6) 0.100(7) Uani 1 d 1 . . .
O3W O 1.254(2) 0.8758(19) 0.3708(9) 0.163(11) Uiso 1 d 1 . . .
O4W O 1.1820(18) 0.7260(13) 0.3374(7) 0.104(7) Uani 1 d 1 . . .
O5W O 1.314(2) 0.7274(15) 0.4135(8) 0.124(8) Uiso 1 d 1 . . .
O6W O 1.0196(13) 0.6809(10) 0.3753(5) 0.077(5) Uani 1 d 1 . . .
O7W O 1.1474(13) 0.6732(11) 0.4474(5) 0.081(5) Uani 1 d 1 . . .
O8W O -0.0824(13) 1.2282(10) 0.2368(6) 0.073(5) Uani 1 d 1 . . .
O9W O 0.0732(12) 1.4916(8) 0.2659(5) 0.063(4) Uani 1 d 1 . . .
O10W O 0.1285(16) 0.4350(11) 0.1377(5) 0.096(7) Uani 1 d 1 . . .
O11W O 1.123(2) 0.8916(18) 0.2629(9) 0.164(11) Uiso 1 d 1 . . .
O12W O -0.6661(16) 1.0003(13) 0.4218(6) 0.102(7) Uiso 1 d 1 . . .
O13W O 0.520(3) 0.7622(17) 0.3666(10) 0.159 Uiso 1 d 1 . . .
O14W O 1.366(2) 0.5722(17) 0.4025(8) 0.151 Uiso 1 d 1 . . .
O15W O 1.086(2) 0.5368(19) 0.3436(9) 0.168 Uiso 1 d 1 . . .
O16W O 0.438(2) 0.8503(19) 0.4212(9) 0.166 Uiso 1 d 1 . . .
O1 O 0.6208(8) 1.2235(4) 0.4778(3) 0.021(2) Uiso 1 d 1 D . .
O2 O 0.4791(10) 1.4172(7) 0.3695(4) 0.043(3) Uani 1 d 1 . . .
O3 O 0.6510(8) 1.2507(6) 0.3396(3) 0.022(2) Uani 1 d 1 . . .
O4 O 0.8193(9) 1.2536(6) 0.3151(3) 0.028(3) Uani 1 d 1 . . .
O5 O 0.6593(8) 1.0778(6) 0.3371(3) 0.028(3) Uani 1 d 1 . . .
O6 O 0.8233(9) 1.2362(6) 0.4389(4) 0.031(3) Uani 1 d 1 . . .
O7 O 0.3152(9) 1.1599(7) 0.3779(4) 0.035(3) Uani 1 d 1 . U .
O8 O 0.6543(9) 1.1823(7) 0.2773(3) 0.031(3) Uani 1 d 1 . . .
O9 O 0.9275(10) 1.0882(7) 0.4449(4) 0.040(3) Uani 1 d 1 . . .
O10 O 0.8353(10) 1.4231(7) 0.3127(4) 0.045(3) Uani 1 d 1 . . .
O11 O 0.4686(8) 1.2452(6) 0.3710(3) 0.023(2) Uani 1 d 1 . . .
O12 O 0.7437(10) 1.3550(7) 0.4781(4) 0.038(3) Uani 1 d 1 . . .
O13 O 0.6649(10) 1.4226(7) 0.3492(4) 0.038(3) Uani 1 d 1 . . .
O14 O 0.8237(9) 1.3379(7) 0.3813(4) 0.034(3) Uani 1 d 1 . . .
O15 O 0.2917(9) 1.4185(7) 0.3162(4) 0.038(3) Uani 1 d 1 . . .
O16 O 0.6533(9) 1.3398(6) 0.2819(4) 0.038(3) Uani 1 d 1 . . .
O17 O 0.2747(12) 1.2326(9) 0.4450(4) 0.056(4) Uani 1 d 1 . . .
O18 O 0.4740(9) 1.0758(6) 0.3587(4) 0.036(3) Uani 1 d 1 . . .
O19 O 0.7381(9) 1.1021(7) 0.4674(3) 0.031(3) Uani 1 d 1 . . .
O20 O 0.7455(8) 1.0262(6) 0.4044(3) 0.027(3) Uani 1 d 1 . . .
O21 O 0.4549(9) 1.3117(7) 0.4446(3) 0.032(3) Uani 1 d 1 . U .
O22 O 0.4593(10) 1.1545(7) 0.4412(4) 0.041(3) Uiso 1 d 1 . . .
O23 O 0.7484(9) 1.4535(6) 0.4187(3) 0.035(3) Uani 1 d 1 . . .
O24 O 0.3157(8) 1.3250(8) 0.3831(3) 0.034(3) Uani 1 d 1 . . .
O25 O 0.4698(9) 1.3341(6) 0.3039(4) 0.033(3) Uani 1 d 1 . . .
O26 O 0.1198(11) 1.3229(7) 0.2586(4) 0.045(3) Uani 1 d 1 . . .
O27 O 0.6427(9) 1.3251(6) 0.4115(3) 0.031(3) Uani 1 d 1 . . .
O28 O 0.9297(10) 1.3829(8) 0.4551(4) 0.047(4) Uani 1 d 1 . . .
O29 O 0.2057(10) 1.3996(7) 0.2242(4) 0.039(3) Uani 1 d 1 . . .
O30 O 0.5748(10) 1.4428(7) 0.4439(4) 0.041(3) Uani 1 d 1 . . .
O31 O 1.0552(10) 0.9262(7) 0.4654(4) 0.047(3) Uani 1 d 1 . . .
O32 O 0.8202(9) 1.1519(6) 0.3744(3) 0.026(3) Uani 1 d 1 . U .
O33 O 0.6403(9) 1.1557(6) 0.4062(4) 0.031(3) Uani 1 d 1 . . .
O34 O 0.8305(9) 1.0906(7) 0.2995(4) 0.039(3) Uani 1 d 1 . . .
O35 O 0.3130(9) 1.2519(6) 0.3149(4) 0.033(3) Uani 1 d 1 . . .
O36 O 0.5901(10) 0.9320(6) 0.3617(4) 0.051(4) Uani 1 d 1 . . .
O37 O 0.5933(11) 1.5575(7) 0.3860(4) 0.045(3) Uani 1 d 1 . . .
O38 O 1.0110(12) 0.8215(9) 0.4268(5) 0.061(4) Uani 1 d 1 . . .
O39 O 0.4680(9) 1.1798(6) 0.2977(3) 0.034(3) Uani 1 d 1 . . .
O43 O 0.2926(9) 1.0872(7) 0.3042(3) 0.038(3) Uani 1 d 1 . . .
O44 O 0.5684(9) 1.0269(6) 0.4279(4) 0.037(3) Uani 1 d 1 . . .
O46 O 0.5741(10) 1.0778(8) 0.5044(4) 0.050(4) Uani 1 d 1 . . .
O47 O 0.0615(12) 1.0971(9) 0.2774(5) 0.065(5) Uani 1 d 1 . . .
O50 O 0.5796(12) 1.3713(9) 0.5150(4) 0.056(4) Uani 1 d 1 . . .
O52 O 0.4957(11) 1.2696(7) 0.2324(4) 0.043(3) Uani 1 d 1 . . .
O53 O 0.2417(12) 1.5887(7) 0.2904(4) 0.051(4) Uani 1 d 1 . . .
O64 O 0.0682(18) 1.0078(12) 0.3251(8) 0.139(10) Uani 1 d 1 . . .
O68 O 0.3651(12) 1.6572(8) 0.3250(4) 0.055(4) Uani 1 d 1 . U .
N1 N 0.8759(12) 0.9317(8) 0.4881(5) 0.037(4) Uani 1 d 1 . . .
N2 N 0.0712(13) 1.2213(13) 0.3199(6) 0.052(5) Uani 1 d 1 . . .
N3 N 0.1517(13) 1.1909(8) 0.2216(4) 0.039(4) Uani 1 d 1 . . .
N4 N 0.3622(11) 1.5059(7) 0.2542(5) 0.035(4) Uani 1 d 1 . . .
N5 N 0.8627(12) 1.5427(8) 0.5029(5) 0.035(4) Uani 1 d 1 . . .
C1 C 0.7884(16) 0.9378(11) 0.5011(6) 0.039(5) Uani 1 d 1 . . .
H1A H 0.7826 0.9747 0.5205 0.047 Uiso 1 calc 1 R . .
C2 C 0.708(2) 0.8914(12) 0.4865(8) 0.072(9) Uani 1 d 1 . . .
H2A H 0.6470 0.8950 0.4961 0.086 Uiso 1 calc 1 R . .
C3 C 0.7174(19) 0.8358(13) 0.4559(8) 0.066(7) Uani 1 d 1 . . .
H3A H 0.6622 0.8050 0.4440 0.079 Uiso 1 calc 1 R . .
C4 C 0.808(2) 0.8308(11) 0.4455(8) 0.071(8) Uani 1 d 1 . . .
H4A H 0.8170 0.7923 0.4272 0.085 Uiso 1 calc 1 R . .
C5 C 0.8858(15) 0.8782(11) 0.4597(6) 0.040(5) Uani 1 d 1 . . .
C6 C 0.9889(13) 0.8734(10) 0.4493(6) 0.037(5) Uani 1 d 1 . . .
C7 C 0.0719(17) 1.284(2) 0.3409(7) 0.073(9) Uani 1 d 1 . . .
H7A H 0.0752 1.3337 0.3290 0.087 Uiso 1 calc 1 R . .
C8 C 0.068(2) 1.284(2) 0.3810(10) 0.099(10) Uani 1 d 1 . U .
H8A H 0.0686 1.3313 0.3951 0.119 Uiso 1 calc 1 R . .
C9 C 0.0638(17) 1.208(2) 0.3978(7) 0.080(9) Uani 1 d 1 . . .
H9A H 0.0623 1.2041 0.4240 0.096 Uiso 1 calc 1 R . .
C10 C 0.062(2) 1.141(2) 0.3770(9) 0.084(8) Uani 1 d 1 . U .
H10A H 0.0552 1.0915 0.3883 0.101 Uiso 1 calc 1 R . .
C11 C 0.067(2) 1.0769(17) 0.3123(9) 0.077(8) Uani 1 d 1 . U .
C12 C 0.0689(19) 1.1454(15) 0.3391(8) 0.065(6) Uani 1 d 1 . U .
C13 C 0.1642(16) 1.1237(11) 0.2034(7) 0.048(6) Uani 1 d 1 . . .
H13A H 0.1374 1.0764 0.2116 0.058 Uiso 1 calc 1 R . .
C14 C 0.2157(16) 1.1202(11) 0.1726(7) 0.052(6) Uani 1 d 1 . . .
H14A H 0.2217 1.0719 0.1598 0.063 Uiso 1 calc 1 R . .
C15 C 0.2596(17) 1.1932(16) 0.1609(7) 0.063(7) Uani 1 d 1 . . .
H15A H 0.2942 1.1927 0.1401 0.076 Uiso 1 calc 1 R . .
C16 C 0.2508(17) 1.2629(12) 0.1801(6) 0.044(5) Uani 1 d 1 . . .
H16A H 0.2821 1.3102 0.1741 0.053 Uiso 1 calc 1 R . .
C17 C 0.1937(15) 1.2601(9) 0.2087(6) 0.040(5) Uani 1 d 1 . . .
C18 C 0.1726(15) 1.3341(11) 0.2319(6) 0.043(5) Uani 1 d 1 . . .
C19 C 0.4180(15) 1.4647(11) 0.2330(6) 0.042(5) Uani 1 d 1 . . .
H19A H 0.3863 1.4276 0.2151 0.050 Uiso 1 calc 1 R . .
C20 C 0.5263(16) 1.4769(10) 0.2374(6) 0.042(5) Uani 1 d 1 . . .
H20A H 0.5649 1.4495 0.2219 0.051 Uiso 1 calc 1 R . .
C21 C 0.5703(15) 1.5284(12) 0.2642(7) 0.048(6) Uani 1 d 1 . . .
H21A H 0.6407 1.5358 0.2676 0.057 Uiso 1 calc 1 R . .
C22 C 0.5133(15) 1.5721(11) 0.2877(7) 0.050(6) Uani 1 d 1 . . .
H22A H 0.5444 1.6070 0.3069 0.060 Uiso 1 calc 1 R . .
C23 C 0.4095(13) 1.5600(10) 0.2806(6) 0.033(4) Uani 1 d 1 . . .
C24 C 0.3360(16) 1.6075(11) 0.3011(6) 0.037(5) Uani 1 d 1 . . .
C25 C 0.8045(17) 1.5301(13) 0.5267(8) 0.065(7) Uani 1 d 1 . . .
H25A H 0.8300 1.4980 0.5478 0.078 Uiso 1 calc 1 R . .
C26 C 0.705(2) 1.5596(18) 0.5248(8) 0.082(9) Uani 1 d 1 . . .
H26A H 0.6643 1.5476 0.5430 0.099 Uiso 1 calc 1 R . .
C27 C 0.675(2) 1.6063(16) 0.4944(9) 0.081(9) Uani 1 d 1 . . .
H27A H 0.6103 1.6298 0.4920 0.098 Uiso 1 calc 1 R . .
C28 C 0.733(2) 1.6230(13) 0.4653(8) 0.064(7) Uani 1 d 1 . . .
H28A H 0.7099 1.6554 0.4440 0.077 Uiso 1 calc 1 R . .
C29 C 0.8242(16) 1.5881(11) 0.4712(7) 0.048(6) Uani 1 d 1 . . .
C30 C 0.9018(15) 1.6033(11) 0.4460(6) 0.041(5) Uani 1 d 1 . . .
O45 O 0.9904(11) 1.5686(8) 0.4546(4) 0.048(4) Uani 1 d 1 . . .
O61 O 0.8770(11) 1.6456(10) 0.4163(4) 0.060(4) Uani 1 d 1 . . .

loop_
_atom_site_aniso_label
_atom_site_aniso_U_11
_atom_site_aniso_U_22
_atom_site_aniso_U_33
_atom_site_aniso_U_23
_atom_site_aniso_U_13
_atom_site_aniso_U_12
W1 0.0211(4) 0.0219(3) 0.0255(4) -0.0016(3) 0.0041(3) 0.0029(3)
W2 0.0332(5) 0.0225(3) 0.0355(5) 0.0003(3) 0.0079(3) -0.0065(3)
W3 0.0195(4) 0.0268(3) 0.0285(4) 0.0033(3) -0.0004(3) 0.0043(3)
W4 0.0281(4) 0.0270(3) 0.0240(4) 0.0019(3) 0.0029(3) 0.0049(3)
W5 0.0204(5) 0.0271(4) 0.0345(5) -0.0065(3) 0.0017(4) -0.0042(3)
W6 0.0269(4) 0.0402(4) 0.0339(5) 0.0111(3) 0.0058(3) 0.0046(3)
W7 0.0211(4) 0.0403(4) 0.0353(5) 0.0070(3) 0.0063(3) 0.0028(3)
W8 0.0192(4) 0.0274(4) 0.0339(5) 0.0008(4) -0.0026(3) -0.0030(3)
W9 0.0297(5) 0.0415(4) 0.0327(5) -0.0065(3) 0.0063(3) 0.0019(3)
W10 0.0237(4) 0.0295(4) 0.0345(5) 0.0073(3) 0.0046(3) 0.0091(3)
W11 0.0252(5) 0.0182(4) 0.0363(7) 0.0029(4) 0.0015(4) -0.0014(3)
W12 0.0314(5) 0.0189(4) 0.0383(5) -0.0035(3) 0.0051(4) 0.0021(3)
Ge1 0.0190(10) 0.0196(8) 0.0223(10) 0.0020(6) 0.0032(7) 0.0036(6)
Tb1 0.0463(7) 0.0494(6) 0.0487(7) -0.0037(5) 0.0110(5) 0.0089(5)
Cu1 0.0324(19) 0.0318(16) 0.043(2) -0.0044(14) 0.0026(15) 0.0090(13)
Cu2 0.0421(16) 0.0381(13) 0.0595(18) 0.0138(12) 0.0135(13) -0.0024(11)
Cu3 0.0328(13) 0.0241(10) 0.0504(15) -0.0014(10) 0.0119(11) 0.0009(9)
Cu4 0.0307(19) 0.0370(17) 0.048(2) 0.0026(15) 0.0070(15) 0.0040(14)
O2W 0.103(16) 0.127(17) 0.084(15) 0.062(12) 0.049(12) 0.052(13)
O4W 0.088(17) 0.124(17) 0.105(18) -0.012(13) 0.032(13) 0.016(13)
O6W 0.070(13) 0.069(11) 0.091(14) 0.014(10) 0.009(10) -0.014(9)
O7W 0.060(12) 0.105(14) 0.077(13) 0.038(10) 0.008(9) 0.006(10)
O8W 0.035(10) 0.076(11) 0.099(15) 0.021(10) -0.015(9) -0.003(8)
O9W 0.051(10) 0.053(9) 0.093(13) -0.013(8) 0.036(9) -0.013(7)
O10W 0.130(18) 0.088(13) 0.071(13) -0.012(10) 0.022(12) -0.059(12)
O2 0.026(8) 0.028(6) 0.077(10) 0.004(6) 0.015(7) 0.011(5)
O3 0.013(6) 0.022(5) 0.027(7) -0.002(4) -0.005(5) 0.002(4)
O4 0.033(8) 0.023(6) 0.027(7) 0.001(5) 0.007(5) -0.003(5)
O5 0.013(6) 0.022(5) 0.050(8) 0.004(5) 0.009(5) -0.001(4)
O6 0.020(7) 0.028(6) 0.044(8) -0.001(5) 0.001(5) -0.006(5)
O7 0.009(5) 0.042(6) 0.053(7) 0.010(5) -0.001(5) 0.000(4)
O8 0.023(7) 0.034(6) 0.037(8) 0.003(5) 0.003(5) 0.008(5)
O9 0.046(9) 0.033(7) 0.042(8) 0.010(6) 0.007(6) 0.008(6)
O10 0.045(9) 0.033(7) 0.061(10) -0.003(6) 0.020(7) -0.015(6)
O11 0.014(6) 0.025(6) 0.029(7) 0.007(4) 0.004(5) 0.007(4)
O12 0.037(8) 0.042(7) 0.035(8) -0.006(6) 0.004(6) 0.007(6)
O13 0.042(8) 0.025(6) 0.047(9) -0.004(5) 0.001(6) 0.009(5)
O14 0.018(7) 0.040(7) 0.041(8) -0.001(6) -0.003(5) 0.014(5)
O15 0.025(7) 0.048(7) 0.040(8) 0.003(6) 0.001(6) 0.023(6)
O16 0.024(7) 0.029(6) 0.058(9) 0.004(6) 0.001(6) 0.004(5)
O17 0.045(10) 0.075(10) 0.053(10) 0.018(8) 0.028(8) 0.022(7)
O18 0.034(8) 0.024(6) 0.048(8) 0.003(5) 0.006(6) -0.005(5)
O19 0.025(7) 0.034(6) 0.031(7) 0.010(5) -0.002(5) 0.005(5)
O20 0.011(6) 0.019(5) 0.044(8) 0.004(5) -0.013(5) -0.001(4)
O21 0.033(3) 0.032(3) 0.032(3) -0.0001(10) 0.0068(11) 0.0004(10)
O23 0.039(8) 0.024(6) 0.036(8) -0.005(5) -0.008(6) 0.002(5)
O24 0.013(6) 0.060(8) 0.027(7) 0.011(6) -0.002(5) 0.013(5)
O25 0.035(8) 0.022(6) 0.046(8) -0.005(5) 0.016(6) 0.001(5)
O26 0.045(9) 0.040(7) 0.051(10) 0.004(6) 0.010(7) -0.002(6)
O27 0.038(8) 0.026(6) 0.028(7) 0.003(5) 0.005(5) -0.001(5)
O28 0.039(9) 0.045(8) 0.055(10) -0.013(7) 0.000(7) -0.009(6)
O29 0.046(9) 0.024(6) 0.049(9) 0.002(6) 0.013(6) -0.003(6)
O30 0.034(8) 0.039(7) 0.055(9) -0.005(6) 0.023(6) 0.020(6)
O31 0.039(9) 0.037(7) 0.065(10) 0.001(6) 0.008(7) 0.013(6)
O32 0.033(6) 0.028(5) 0.016(5) 0.007(4) -0.001(4) -0.006(4)
O33 0.024(7) 0.023(6) 0.046(8) 0.006(5) 0.006(6) 0.007(5)
O34 0.031(8) 0.033(6) 0.056(9) -0.017(6) 0.016(6) -0.002(5)
O35 0.011(6) 0.029(6) 0.058(9) 0.005(5) 0.007(6) 0.001(5)
O36 0.039(9) 0.015(6) 0.098(12) 0.004(6) 0.010(8) -0.011(5)
O37 0.065(10) 0.022(6) 0.051(9) -0.012(6) 0.018(7) 0.002(6)
O38 0.064(11) 0.058(9) 0.065(11) -0.013(8) 0.024(9) 0.006(8)
O39 0.040(8) 0.026(6) 0.036(8) 0.002(5) 0.008(6) 0.001(5)
O43 0.030(8) 0.042(7) 0.037(8) -0.003(6) -0.011(6) -0.010(6)
O44 0.026(7) 0.027(6) 0.058(9) 0.014(6) 0.009(6) -0.004(5)
O46 0.029(8) 0.057(9) 0.061(10) 0.025(7) 0.004(6) 0.001(6)
O47 0.067(12) 0.051(9) 0.082(13) 0.027(8) 0.023(9) -0.008(8)
O50 0.067(11) 0.060(9) 0.042(9) -0.003(7) 0.008(8) 0.005(8)
O52 0.050(9) 0.041(7) 0.041(9) 0.022(6) 0.014(7) 0.020(6)
O53 0.058(10) 0.020(6) 0.079(11) 0.008(6) 0.023(8) 0.011(6)
O64 0.12(2) 0.074(14) 0.23(3) 0.087(16) 0.030(18) -0.016(12)
O68 0.064(8) 0.054(7) 0.048(7) -0.028(6) 0.015(6) -0.012(6)
N1 0.039(10) 0.029(8) 0.045(10) -0.007(7) 0.014(8) 0.008(7)
N2 0.023(10) 0.093(14) 0.042(12) 0.004(11) 0.008(8) 0.003(9)
N3 0.054(11) 0.031(8) 0.028(9) 0.001(7) -0.003(7) 0.002(7)
N4 0.034(9) 0.013(6) 0.059(11) 0.008(7) 0.016(8) 0.006(6)
N5 0.037(10) 0.031(8) 0.041(10) -0.012(7) 0.015(8) -0.001(7)
C1 0.057(14) 0.031(9) 0.033(12) 0.005(8) 0.018(10) -0.007(9)
C2 0.10(2) 0.034(11) 0.10(2) 0.042(13) 0.079(18) 0.029(13)
C3 0.046(16) 0.054(14) 0.10(2) -0.015(13) 0.019(14) -0.010(11)
C4 0.08(2) 0.024(10) 0.12(2) -0.019(12) 0.057(18) 0.009(11)
C5 0.036(12) 0.038(10) 0.048(13) 0.005(9) 0.007(9) -0.002(9)
C6 0.014(10) 0.030(9) 0.063(14) 0.001(9) -0.006(9) 0.007(7)
C7 0.038(14) 0.16(3) 0.019(13) 0.021(15) 0.009(10) 0.014(16)
C8 0.088(13) 0.107(13) 0.103(13) -0.003(9) 0.020(9) -0.001(9)
C9 0.021(13) 0.17(3) 0.043(15) 0.015(18) -0.010(10) -0.030(16)
C10 0.077(12) 0.097(12) 0.083(12) 0.018(9) 0.027(9) -0.010(9)
C11 0.069(11) 0.077(11) 0.084(11) 0.021(9) 0.010(9) -0.001(8)
C12 0.055(10) 0.073(10) 0.063(10) 0.033(8) 0.001(8) -0.007(8)
C13 0.046(14) 0.025(9) 0.071(17) -0.011(10) 0.002(11) 0.002(9)
C14 0.041(13) 0.030(10) 0.082(18) -0.015(10) 0.002(12) 0.005(9)
C15 0.042(15) 0.098(19) 0.054(16) 0.015(14) 0.021(11) 0.019(13)
C16 0.044(14) 0.048(12) 0.043(13) 0.003(9) 0.012(10) 0.029(9)
C17 0.031(12) 0.021(9) 0.060(15) -0.004(8) -0.011(10) -0.001(7)
C18 0.027(11) 0.040(11) 0.060(15) 0.019(10) 0.006(10) 0.009(8)
C19 0.037(12) 0.032(10) 0.058(14) 0.014(9) 0.012(10) 0.017(8)
C20 0.056(14) 0.020(9) 0.047(13) -0.004(8) 0.000(10) 0.010(9)
C21 0.024(11) 0.050(12) 0.071(16) 0.022(11) 0.015(10) 0.016(9)
C22 0.034(13) 0.034(10) 0.079(17) 0.008(10) -0.003(11) -0.006(9)
C23 0.019(10) 0.032(9) 0.049(12) 0.016(8) 0.010(8) 0.008(7)
C24 0.043(13) 0.037(10) 0.035(12) -0.006(9) 0.019(9) -0.006(9)
C25 0.038(14) 0.048(13) 0.11(2) -0.013(13) 0.023(14) 0.015(10)
C26 0.054(18) 0.12(2) 0.07(2) 0.019(17) 0.014(14) 0.045(16)
C27 0.08(2) 0.081(19) 0.08(2) -0.032(16) 0.022(17) 0.019(16)
C28 0.071(18) 0.052(13) 0.071(18) 0.009(12) 0.015(14) 0.035(12)
C29 0.043(14) 0.029(10) 0.075(17) -0.021(10) 0.018(12) -0.013(9)
C30 0.028(12) 0.030(10) 0.064(15) -0.010(9) 0.004(10) 0.009(8)
O45 0.043(9) 0.054(8) 0.047(9) 0.008(7) 0.013(7) 0.009(7)
O61 0.047(10) 0.074(10) 0.060(11) 0.030(8) 0.010(8) 0.008(8)

loop_
_atom_type_symbol
_atom_type_description
_atom_type_scat_dispersion_real
_atom_type_scat_dispersion_imag
_atom_type_scat_source
C C 0.0033 0.0016 'International Tables Vol C Tables 4.2.6.8 and 6.1.1.4'
H H 0.0000 0.0000 'International Tables Vol C Tables 4.2.6.8 and 6.1.1.4'
N N 0.0061 0.0033 'International Tables Vol C Tables 4.2.6.8 and 6.1.1.4'
O O 0.0106 0.0060 'International Tables Vol C Tables 4.2.6.8 and 6.1.1.4'
Ge Ge 0.1547 1.8001 'International Tables Vol C Tables 4.2.6.8 and 6.1.1.4'
W W -0.8490 6.8722 'International Tables Vol C Tables 4.2.6.8 and 6.1.1.4'
Cu Cu 0.3201 1.2651 'International Tables Vol C Tables 4.2.6.8 and 6.1.1.4'
Tb Tb -0.1723 4.1537 'International Tables Vol C Tables 4.2.6.8 and 6.1.1.4'

loop_
_geom_angle_atom_site_label_1
_geom_angle_atom_site_label_2
_geom_angle_atom_site_label_3
_geom_angle
_geom_angle_site_symmetry_1
_geom_angle_site_symmetry_3
O4 W1 O3 73.4(4) . .
O4 W1 O5 158.4(5) . .
O4 W1 O8 87.1(5) . .
O4 W1 O32 88.7(5) . .
O5 W1 O3 85.4(4) . .
O5 W1 O32 85.3(5) . .
O8 W1 O3 71.5(4) . .
O8 W1 O5 90.2(5) . .
O8 W1 O32 156.7(5) . .
O32 W1 O3 85.4(4) . .
O34 W1 O3 169.0(5) . .
O34 W1 O4 99.6(5) . .
O34 W1 O5 102.0(5) . .
O34 W1 O8 100.2(6) . .
O34 W1 O32 103.1(6) . .
O4 W2 O3 72.5(4) . .
O4 W2 O16 87.7(5) . .
O10 W2 O3 170.3(5) . .
O10 W2 O4 101.0(6) . .
O10 W2 O13 101.1(6) . .
O10 W2 O14 101.9(6) . .
O10 W2 O16 100.9(6) . .
O13 W2 O3 85.7(5) . .
O13 W2 O4 157.8(5) . .
O13 W2 O14 85.9(5) . .
O13 W2 O16 89.3(5) . .
O14 W2 O3 85.5(5) . .
O14 W2 O4 88.4(5) . .
O14 W2 O16 157.2(5) . .
O16 W2 O3 71.9(4) . .
O6 W3 O20 159.0(5) . .
O6 W3 O33 84.6(5) . .
O9 W3 O6 101.6(6) . .
O9 W3 O19 100.0(5) . .
O9 W3 O20 99.3(5) . .
O9 W3 O32 103.6(5) . .
O9 W3 O33 170.3(5) . .
O19 W3 O6 92.9(5) . .
O19 W3 O20 84.2(5) . .
O19 W3 O33 72.0(4) . .
O20 W3 O33 74.7(4) . .
O32 W3 O6 88.6(5) . .
O32 W3 O19 155.5(5) . .
O32 W3 O20 85.8(5) . .
O32 W3 O33 83.8(5) . .
O8 W4 O3 71.2(4) . .
O16 W4 O3 73.0(5) . .
O16 W4 O8 86.9(5) . .
O16 W4 O25 89.7(5) . .
O16 W4 O39 157.9(5) . .
O25 W4 O3 85.1(5) . .
O25 W4 O8 156.1(5) . .
O39 W4 O3 85.3(5) . .
O39 W4 O8 89.7(5) . .
O39 W4 O25 84.7(5) . .
O52 W4 O3 169.4(6) . .
O52 W4 O8 101.7(6) . .
O52 W4 O16 99.1(6) . .
O52 W4 O25 102.2(6) . .
O52 W4 O39 102.9(6) . .
W5' W5 O6 59(2) . .
W5' W5 O12 48(2) . .
W5' W5 O14 113(2) . .
W5' W5 O23 104(2) . .
W5' W5 O27 42(2) . .
W5' W5 O28 136(2) . .
O6 W5 O12 89.8(5) . .
O6 W5 O23 157.3(5) . .
O6 W5 O27 84.2(4) . .
O12 W5 O27 73.1(5) . .
O14 W5 O6 87.9(5) . .
O14 W5 O12 156.6(5) . .
O14 W5 O23 86.5(5) . .
O14 W5 O27 83.5(5) . .
O23 W5 O12 86.7(5) . .
O23 W5 O27 73.3(4) . .
O28 W5 O6 102.8(6) . .
O28 W5 O12 98.8(6) . .
O28 W5 O14 104.4(6) . .
O28 W5 O23 99.9(6) . .
O28 W5 O27 169.4(5) . .
W5 W5' W9 143(2) . .
W5 W5' O6 103(2) . .
W5 W5' O12 116(3) . .
W5 W5' O14 52.0(18) . .
W5 W5' O23 59.9(18) . .
W5 W5' O27 126(3) . .
W5 W5' O28 32.3(18) . .
O6 W5' W9 113.2(11) . .
O6 W5' O14 84.4(10) . .
O6 W5' O23 157.5(14) . .
O6 W5' O27 105.9(13) . .
O6 W5' O28 93.0(11) . .
O12 W5' W9 41.2(7) . .
O12 W5' O6 112.8(14) . .
O12 W5' O14 161.9(14) . .
O12 W5' O23 88.8(11) . .
O12 W5' O27 93.8(12) . .
O12 W5' O28 92.8(12) . .
O14 W5' W9 138.3(11) . .
O23 W5' W9 86.9(8) . .
O23 W5' O14 73.5(8) . .
O23 W5' O28 79.3(9) . .
O27 W5' W9 53.3(6) . .
O27 W5' O14 86.2(10) . .
O27 W5' O23 77.4(9) . .
O27 W5' O28 155.6(13) . .
O28 W5' W9 132.5(10) . .
O28 W5' O14 80.3(9) . .
O1 W6 O19 87.2(5) . .
O1 W6 O22 87.2(5) . .
O1 W6 O33 85.5(4) . .
O1 W6 O44 157.7(5) . .
O19 W6 O33 71.5(4) . .
O19 W6 O44 89.6(5) . .
O22 W6 O19 158.4(5) . .
O22 W6 O33 87.2(5) . .
O22 W6 O44 87.8(5) . .
O44 W6 O33 72.6(4) . .
O46 W6 O1 100.3(6) . .
O46 W6 O19 99.0(6) . .
O46 W6 O22 102.5(6) . .
O46 W6 O33 168.8(5) . .
O46 W6 O44 101.9(6) . .
O7 W7 O11 72.5(4) . .
O7 W7 O22 87.2(5) . .
O17 W7 O7 101.0(7) . .
O17 W7 O11 170.7(6) . .
O17 W7 O21 101.0(7) . .
O17 W7 O22 100.6(6) . .
O17 W7 O24 101.4(6) . .
O21 W7 O7 157.9(5) . .
O21 W7 O11 85.9(4) . .
O21 W7 O22 86.8(5) . .
O21 W7 O24 86.9(5) . .
O22 W7 O11 86.0(4) . .
O24 W7 O7 90.7(6) . .
O24 W7 O11 72.4(4) . .
O24 W7 O22 157.9(5) . .
W8' W8 O7 143.5(14) . .
W8' W8 O11 143.7(14) . .
W8' W8 O18 89.8(14) . .
W8' W8 O35 104.7(14) . .
W8' W8 O39 61.5(14) . .
W8' W8 O43 43.5(14) . .
O7 W8 O11 72.4(4) . .
O18 W8 O7 89.3(5) . .
O18 W8 O11 84.6(4) . .
O18 W8 O35 159.5(5) . .
O18 W8 O39 91.9(5) . .
O35 W8 O7 87.5(5) . .
O35 W8 O11 75.1(5) . .
O39 W8 O7 154.9(5) . .
O39 W8 O11 82.8(5) . .
O39 W8 O35 82.7(5) . .
O43 W8 O7 101.3(6) . .
O43 W8 O11 171.0(5) . .
O43 W8 O18 102.0(5) . .
O43 W8 O35 98.5(6) . .
O43 W8 O39 102.9(6) . .
W8 W8' O18 69.8(14) . .
W8 W8' O35 57.4(12) . .
W8 W8' O39 96.9(16) . .
W8 W8' O43 114.2(19) . .
O18 W8' O35 125.3(11) . .
O39 W8' O18 94.5(10) . .
O39 W8' O35 79.6(8) . .
O43 W8' O18 113.8(12) . .
O43 W8' O35 100.4(11) . .
O43 W8' O39 143.2(16) . .
W5' W9 W12' 72.4(6) . .
O1 W9 W5' 81.3(5) . .
O1 W9 W12' 126.5(4) . .
O1 W9 O27 86.0(4) . .
O12 W9 W5' 32.6(6) . .
O12 W9 W12' 94.0(6) . .
O12 W9 O1 86.9(5) . .
O12 W9 O21 159.0(5) . .
O12 W9 O27 73.2(5) . .
O21 W9 W5' 126.6(6) . .
O21 W9 W12' 74.6(5) . .
O21 W9 O1 86.1(4) . .
O21 W9 O27 86.6(4) . .
O27 W9 W5' 41.1(6) . .
O27 W9 W12' 44.4(4) . .
O30 W9 W5' 85.8(5) . .
O30 W9 W12' 32.0(5) . .
O30 W9 O1 158.3(5) . .
O30 W9 O12 91.7(5) . .
O30 W9 O21 87.6(5) . .
O30 W9 O27 72.9(4) . .
O50 W9 W5' 129.7(7) . .
O50 W9 W12' 131.0(6) . .
O50 W9 O1 101.6(6) . .
O50 W9 O12 97.1(7) . .
O50 W9 O21 103.7(6) . .
O50 W9 O27 167.5(6) . .
O50 W9 O30 100.0(6) . .
O2 W10 W12' 8.7(5) . .
O2 W10 O11 84.5(5) . .
O11 W10 W12' 75.8(4) . .
O15 W10 W12' 110.2(5) . .
O15 W10 O2 101.5(6) . .
O15 W10 O11 171.3(5) . .
O15 W10 O24 100.3(5) . .
O15 W10 O25 103.5(5) . .
O15 W10 O35 99.0(6) . .
O24 W10 W12' 89.7(5) . .
O24 W10 O2 91.2(5) . .
O24 W10 O11 73.1(4) . .
O24 W10 O35 88.4(5) . .
O25 W10 W12' 85.8(5) . .
O25 W10 O2 87.9(5) . .
O25 W10 O11 82.9(5) . .
O25 W10 O24 156.0(5) . .
O25 W10 O35 84.2(5) . .
O35 W10 W12' 150.6(5) . .
O35 W10 O2 159.2(5) . .
O35 W10 O11 75.5(5) . .
W11' W11 O5 53(2) . .
W11' W11 O18 76(2) . .
W11' W11 O20 118(2) . .
W11' W11 O33 130(2) . .
W11' W11 O36 55(2) . .
W11' W11 O44 149(2) . .
O5 W11 O18 90.1(5) . .
O5 W11 O20 85.4(5) . .
O5 W11 O33 82.8(4) . .
O5 W11 O44 155.0(5) . .
O18 W11 O20 157.7(4) . .
O18 W11 O33 84.0(4) . .
O20 W11 O33 73.7(4) . .
O36 W11 O5 100.3(6) . .
O36 W11 O18 102.0(6) . .
O36 W11 O20 100.3(5) . .
O36 W11 O33 173.2(6) . .
O36 W11 O44 104.5(6) . .
O44 W11 O18 88.5(5) . .
O44 W11 O20 86.5(5) . .
O44 W11 O33 72.2(4) . .
W11 W11' O5 110(2) . .
W11 W11' O18 87(2) . .
W11 W11' O20 49.1(17) . .
W11 W11' O36 106(2) . .
W11 W11' O44 23.6(16) . .
O5 W11' O18 101.8(11) . .
O5 W11' O20 82.3(10) . .
O5 W11' O44 132.5(11) . .
O18 W11' O20 132.5(11) . .
O18 W11' O44 75.7(8) . .
O20 W11' O44 68.1(7) . .
O36 W11' O5 128.6(15) . .
O36 W11' O18 115.9(13) . .
O36 W11' O20 95.2(11) . .
O36 W11' O44 91.5(11) . .
W12' W12 O2 24.7(14) . .
W12' W12 O13 108.3(14) . .
W12' W12 O23 141.3(14) . .
W12' W12 O27 71.9(13) . .
W12' W12 O30 67.7(14) . .
W12' W12 O37 111.9(14) . .
O2 W12 O13 90.3(6) . .
O2 W12 O23 159.0(5) . .
O2 W12 O27 85.5(5) . .
O2 W12 O30 91.2(6) . .
O13 W12 O23 84.2(5) . .
O13 W12 O27 82.8(4) . .
O13 W12 O30 154.6(5) . .
O23 W12 O27 73.7(4) . .
O23 W12 O30 85.3(5) . .
O30 W12 O27 72.1(4) . .
O37 W12 O2 101.2(6) . .
O37 W12 O13 103.2(6) . .
O37 W12 O23 99.8(6) . .
O37 W12 O27 170.8(5) . .
O37 W12 O30 101.3(5) . .
W9 W12' W10 107.0(6) . .
W12 W12' W9 102.0(15) . .
W12 W12' W10 144.6(16) . .
W12 W12' O2 141(2) . .
W12 W12' O13 53.2(12) . .
W12 W12' O27 88.9(15) . .
W12 W12' O30 89.5(16) . .
W12 W12' O37 48.7(11) . .
O2 W12' W9 116.2(13) . .
O2 W12' W10 13.8(7) . .
O2 W12' O13 96.1(12) . .
O2 W12' O27 109.9(13) . .
O2 W12' O30 127.4(16) . .
O2 W12' O37 109.4(12) . .
O13 W12' W9 122.2(8) . .
O13 W12' W10 93.6(7) . .
O27 W12' W9 47.2(4) . .
O27 W12' W10 96.2(7) . .
O27 W12' O13 78.0(7) . .
O30 W12' W9 34.0(5) . .
O30 W12' W10 125.8(10) . .
O30 W12' O13 135.2(12) . .
O30 W12' O27 77.5(8) . .
O30 W12' O37 92.4(10) . .
O37 W12' W9 124.3(9) . .
O37 W12' W10 122.4(8) . .
O37 W12' O13 80.9(8) . .
O37 W12' O27 136.9(12) . .
O3 Ge1 O27 108.9(5) . .
O11 Ge1 O3 109.8(5) . .
O11 Ge1 O27 109.1(5) . .
O11 Ge1 O33 109.8(5) . .
O33 Ge1 O3 110.8(5) . .
O33 Ge1 O27 108.3(6) . .
O1W Tb1 O2W 118.0(9) . .
O1W Tb1 O3W 79.1(10) . .
O1W Tb1 O4W 142.4(9) . .
O1W Tb1 O5W 72.6(9) . .
O1W Tb1 O6W 140.5(8) . .
O1W Tb1 O7W 76.1(8) . .
O1W Tb1 O38 73.5(8) . .
O2W Tb1 O3W 75.5(9) . .
O2W Tb1 O7W 140.2(6) . .
O4W Tb1 O2W 77.4(7) . .
O4W Tb1 O3W 71.8(9) . .
O4W Tb1 O7W 115.3(7) . .
O5W Tb1 O2W 145.5(8) . .
O5W Tb1 O3W 74.6(10) . .
O5W Tb1 O4W 77.1(9) . .
O5W Tb1 O7W 72.7(7) . .
O5W Tb1 O38 139.9(8) . .
O6W Tb1 O2W 76.9(7) . .
O6W Tb1 O3W 139.7(8) . .
O6W Tb1 O4W 73.9(7) . .
O6W Tb1 O5W 117.1(7) . .
O6W Tb1 O7W 71.6(6) . .
O6W Tb1 O38 78.5(6) . .
O7W Tb1 O3W 143.6(9) . .
O38 Tb1 O2W 71.2(6) . .
O38 Tb1 O3W 118.7(8) . .
O38 Tb1 O4W 141.9(7) . .
O38 Tb1 O7W 79.0(6) . .
O31 Cu1 O31 180.0(6) 3_776 .
O31 Cu1 N1 95.8(6) 3_776 .
O31 Cu1 N1 84.2(6) 3_776 3_776
O31 Cu1 N1 84.2(6) . .
O31 Cu1 N1 95.8(6) . 3_776
N1 Cu1 N1 180.000(2) 3_776 .
O26 Cu2 O8W 90.5(6) . .
O47 Cu2 O8W 91.7(6) . .
O47 Cu2 O26 177.8(7) . .
O47 Cu2 N3 97.1(7) . .
N2 Cu2 O8W 99.7(7) . .
N2 Cu2 O26 96.4(8) . .
N2 Cu2 O47 83.1(8) . .
N2 Cu2 N3 161.2(7) . .
N3 Cu2 O8W 99.1(7) . .
N3 Cu2 O26 82.7(6) . .
O29 Cu3 O9W 95.5(6) . .
O29 Cu3 N4 91.0(6) . .
O53 Cu3 O9W 89.7(6) . .
O53 Cu3 O29 174.7(6) . .
O53 Cu3 N4 83.8(6) . .
N4 Cu3 O9W 173.1(7) . .
N5 Cu4 N5 180.0(9) 3_786 .
O45 Cu4 N5 84.5(6) 3_786 3_786
O45 Cu4 N5 84.5(6) . .
O45 Cu4 N5 95.5(6) . 3_786
O45 Cu4 N5 95.5(6) 3_786 .
O45 Cu4 O45 180.0(5) 3_786 .
W6 O1 W9 150.1(6) . .
W12 O2 W10 159.2(7) . .
W12' O2 W10 157.5(11) . .
W12' O2 W12 14.6(9) . .
W1 O3 W2 93.7(4) . .
W1 O3 W4 94.2(4) . .
W2 O3 W4 93.8(4) . .
Ge1 O3 W1 122.2(5) . .
Ge1 O3 W2 122.7(5) . .
Ge1 O3 W4 122.5(6) . .
W1 O4 W2 120.3(6) . .
W11 O5 W1 148.0(7) . .
W11' O5 W1 164.4(11) . .
W11' O5 W11 16.8(7) . .
W3 O6 W5 159.8(8) . .
W5' O6 W3 151.7(11) . .
W5' O6 W5 18.5(8) . .
W7 O7 W8 120.9(6) . .
W4 O8 W1 123.1(6) . .
W8 O11 W7 94.1(4) . .
W10 O11 W7 93.5(4) . .
W10 O11 W8 92.1(4) . .
Ge1 O11 W7 123.1(6) . .
Ge1 O11 W8 121.9(5) . .
Ge1 O11 W10 123.8(5) . .
W5 O12 W9 119.1(6) . .
W5' O12 W5 16.8(8) . .
W5' O12 W9 106.2(11) . .
W2 O13 W12' 146.1(8) . .
W12 O13 W2 148.2(7) . .
W12 O13 W12' 18.5(5) . .
W2 O14 W5' 137.2(9) . .
W5 O14 W2 145.5(6) . .
W5 O14 W5' 15.0(6) . .
W4 O16 W2 121.2(6) . .
W8 O18 W8' 20.4(5) . .
W8 O18 W11 157.8(7) . .
W11 O18 W8' 149.6(9) . .
W11' O18 W8 149.0(9) . .
W11' O18 W8' 133.9(11) . .
W11' O18 W11 17.7(6) . .
W3 O19 W6 121.6(6) . .
W3 O20 W11' 124.4(7) . .
W11 O20 W3 118.6(5) . .
W11 O20 W11' 13.2(5) . .
W7 O21 W9 150.2(6) . .
W6 O22 W7 151.4(7) . .
W5 O23 W5' 16.2(6) . .
W12 O23 W5 119.3(6) . .
W12 O23 W5' 105.9(8) . .
W10 O24 W7 121.0(6) . .
W10 O25 W4 147.3(6) . .
C18 O26 Cu2 114.7(12) . .
W5' O27 W5 12.8(7) . .
W5' O27 W9 85.7(8) . .
W5' O27 W12 102.9(8) . .
W5' O27 W12' 120.7(10) . .
W9 O27 W5 94.5(4) . .
W9 O27 W12 94.2(4) . .
W12 O27 W5 93.0(4) . .
W12' O27 W5 111.7(8) . .
W12' O27 W9 88.4(6) . .
W12' O27 W12 19.2(6) . .
Ge1 O27 W5 123.0(6) . .
Ge1 O27 W5' 121.3(9) . .
Ge1 O27 W9 122.0(6) . .
Ge1 O27 W12 122.4(6) . .
Ge1 O27 W12' 111.4(8) . .
W5 O28 W5' 11.3(6) . .
C18 O29 Cu3 125.6(14) . .
W9 O30 W12 120.8(5) . .
W12' O30 W9 114.0(8) . .
W12' O30 W12 22.8(7) . .
C6 O31 Cu1 113.2(12) . .
W3 O32 W1 146.5(6) . .
W3 O33 W11 92.2(4) . .
W6 O33 W3 94.8(4) . .
W6 O33 W11 93.6(4) . .
Ge1 O33 W3 123.0(6) . .
Ge1 O33 W6 123.6(6) . .
Ge1 O33 W11 121.5(6) . .
W8 O35 W8' 17.9(5) . .
W10 O35 W8 117.0(7) . .
W10 O35 W8' 129.4(8) . .
W11' O36 W11 19.0(8) . .
W12 O37 W12' 19.3(6) . .
C6 O38 Tb1 142.5(14) . .
W4 O39 W8 148.4(6) . .
W8' O39 W4 165.7(9) . .
W8' O39 W8 21.6(7) . .
W8' O43 W8 22.3(8) . .
W6 O44 W11' 127.1(7) . .
W11 O44 W6 121.4(5) . .
W11 O44 W11' 7.0(5) . .
C11 O47 Cu2 116.6(17) . .
C24 O53 Cu3 115.2(11) . .
C1 N1 Cu1 129.0(12) . .
C1 N1 C5 120.4(17) . .
C5 N1 Cu1 110.2(12) . .
C7 N2 Cu2 131.5(19) . .
C7 N2 C12 116(2) . .
C12 N2 Cu2 112.0(17) . .
C13 N3 Cu2 129.4(14) . .
C13 N3 C17 116.8(18) . .
C17 N3 Cu2 113.7(12) . .
C19 N4 Cu3 129.2(14) . .
C19 N4 C23 119.1(17) . .
C23 N4 Cu3 111.5(11) . .
C25 N5 Cu4 131.1(16) . .
C25 N5 C29 116.9(19) . .
C29 N5 Cu4 111.8(13) . .
N1 C1 C2 120.7(18) . .
C1 C2 C3 119(2) . .
C4 C3 C2 117(2) . .
C3 C4 C5 123(2) . .
N1 C5 C6 115.4(17) . .
C4 C5 N1 119.7(18) . .
C4 C5 C6 124.7(19) . .
O31 C6 C5 116.2(17) . .
O38 C6 O31 121.9(17) . .
O38 C6 C5 122.0(17) . .
N2 C7 C8 125(3) . .
C9 C8 C7 116(3) . .
C10 C9 C8 121(3) . .
C9 C10 C12 120(3) . .
O47 C11 C12 114(2) . .
O64 C11 O47 127(3) . .
O64 C11 C12 119(3) . .
N2 C12 C11 112(2) . .
C10 C12 N2 121(3) . .
C10 C12 C11 126(2) . .
N3 C13 C14 122.9(19) . .
C13 C14 C15 118.2(18) . .
C16 C15 C14 120(2) . .
C15 C16 C17 117(2) . .
N3 C17 C18 111.6(18) . .
C16 C17 N3 125.3(17) . .
C16 C17 C18 123.0(16) . .
O26 C18 C17 116.8(16) . .
O29 C18 O26 123.8(19) . .
O29 C18 C17 119.4(18) . .
N4 C19 C20 121(2) . .
C21 C20 C19 118.3(19) . .
C20 C21 C22 122(2) . .
C23 C22 C21 116(2) . .
N4 C23 C22 123.3(17) . .
N4 C23 C24 113.9(15) . .
C22 C23 C24 122.8(19) . .
O53 C24 C23 114.0(16) . .
O68 C24 O53 123.7(18) . .
O68 C24 C23 122.3(19) . .
N5 C25 C26 127(3) . .
C27 C26 C25 113(3) . .
C26 C27 C28 125(3) . .
C29 C28 C27 114(2) . .
N5 C29 C30 112.3(18) . .
C28 C29 N5 125(2) . .
C28 C29 C30 123(2) . .
O45 C30 C29 118.5(19) . .
O61 C30 C29 118.8(18) . .
O61 C30 O45 122.6(19) . .
C30 O45 Cu4 112.2(12) . .

loop_
_geom_bond_atom_site_label_1
_geom_bond_atom_site_label_2
_geom_bond_distance
_geom_bond_site_symmetry_2
W1 O3 2.294(10) .
W1 O4 1.911(10) .
W1 O5 1.925(10) .
W1 O8 1.916(12) .
W1 O32 1.931(11) .
W1 O34 1.713(11) .
W2 O3 2.300(10) .
W2 O4 1.955(10) .
W2 O10 1.699(12) .
W2 O13 1.909(12) .
W2 O14 1.938(12) .
W2 O16 1.966(13) .
W3 O6 1.909(10) .
W3 O9 1.713(13) .
W3 O19 1.905(11) .
W3 O20 1.931(10) .
W3 O32 1.904(11) .
W3 O33 2.282(11) .
W4 O3 2.305(11) .
W4 O8 1.915(11) .
W4 O16 1.895(12) .
W4 O25 1.913(11) .
W4 O39 1.904(11) .
W4 O52 1.701(14) .
W5 W5' 0.62(2) .
W5 O6 1.915(10) .
W5 O12 1.947(13) .
W5 O14 1.890(12) .
W5 O23 1.936(11) .
W5 O27 2.292(12) .
W5 O28 1.692(13) .
W5' W9 2.84(2) .
W5' O6 1.68(2) .
W5' O12 1.59(2) .
W5' O14 2.21(3) .
W5' O23 2.17(2) .
W5' O27 1.87(3) .
W5' O28 2.19(3) .
W6 O1 1.844(7) .
W6 O19 1.941(11) .
W6 O22 1.884(13) .
W6 O33 2.278(12) .
W6 O44 1.943(12) .
W6 O46 1.676(13) .
W7 O7 1.930(13) .
W7 O11 2.310(11) .
W7 O17 1.682(13) .
W7 O21 1.855(12) .
W7 O22 1.949(13) .
W7 O24 1.929(11) .
W8 W8' 0.708(19) .
W8 O7 1.950(13) .
W8 O11 2.301(11) .
W8 O18 1.909(12) .
W8 O35 1.939(11) .
W8 O39 1.912(12) .
W8 O43 1.706(11) .
W8' O18 2.03(2) .
W8' O35 2.227(19) .
W8' O39 1.69(2) .
W8' O43 1.29(2) .
W9 W12' 3.113(17) .
W9 O1 2.010(8) .
W9 O12 1.951(13) .
W9 O21 1.992(12) .
W9 O27 2.285(11) .
W9 O30 1.906(12) .
W9 O50 1.694(14) .
W10 W12' 3.14(2) .
W10 O2 1.949(14) .
W10 O11 2.286(10) .
W10 O15 1.717(11) .
W10 O24 1.918(12) .
W10 O25 1.906(11) .
W10 O35 1.935(11) .
W11 W11' 0.584(19) .
W11 O5 1.896(11) .
W11 O18 1.918(12) .
W11 O20 1.928(10) .
W11 O33 2.325(11) .
W11 O36 1.725(11) .
W11 O44 1.904(13) .
W11' O5 1.61(2) .
W11' O18 1.86(2) .
W11' O20 2.26(2) .
W11' O36 1.47(2) .
W11' O44 2.43(2) .
W12 W12' 0.75(2) .
W12 O2 1.889(14) .
W12 O13 1.899(12) .
W12 O23 1.916(12) .
W12 O27 2.290(11) .
W12 O30 1.949(13) .
W12 O37 1.712(11) .
W12' O2 1.24(2) .
W12' O13 2.25(2) .
W12' O27 2.18(2) .
W12' O30 1.80(2) .
W12' O37 2.11(2) .
Ge1 O3 1.742(12) .
Ge1 O11 1.721(11) .
Ge1 O27 1.750(11) .
Ge1 O33 1.725(10) .
Tb1 O1W 2.28(3) .
Tb1 O2W 2.404(18) .
Tb1 O3W 2.48(3) .
Tb1 O4W 2.38(2) .
Tb1 O5W 2.34(3) .
Tb1 O6W 2.331(17) .
Tb1 O7W 2.455(16) .
Tb1 O38 2.366(14) .
Cu1 O31 1.960(13) .
Cu1 O31 1.960(13) 3_776
Cu1 N1 1.983(16) .
Cu1 N1 1.983(16) 3_776
Cu2 O8W 2.350(16) .
Cu2 O26 1.986(12) .
Cu2 O47 1.922(14) .
Cu2 N2 1.91(2) .
Cu2 N3 1.981(16) .
Cu3 O9W 1.984(14) .
Cu3 O29 1.951(12) .
Cu3 O53 1.944(14) .
Cu3 N4 1.958(15) .
Cu4 N5 1.975(15) 3_786
Cu4 N5 1.975(15) .
Cu4 O45 1.950(13) .
Cu4 O45 1.950(13) 3_786
O26 C18 1.28(2) .
O29 C18 1.22(2) .
O31 C6 1.30(2) .
O38 C6 1.24(2) .
O47 C11 1.27(3) .
O53 C24 1.28(2) .
O64 C11 1.23(3) .
O68 C24 1.19(2) .
N1 C1 1.32(2) .
N1 C5 1.36(2) .
N2 C7 1.28(3) .
N2 C12 1.43(3) .
N3 C13 1.31(2) .
N3 C17 1.39(2) .
N4 C19 1.33(2) .
N4 C23 1.36(2) .
N5 C25 1.26(3) .
N5 C29 1.37(3) .
C1 C2 1.34(3) .
C2 C3 1.44(3) .
C3 C4 1.31(3) .
C4 C5 1.33(3) .
C5 C6 1.48(3) .
C7 C8 1.42(4) .
C8 C9 1.40(4) .
C9 C10 1.33(4) .
C10 C12 1.35(4) .
C11 C12 1.48(4) .
C13 C14 1.38(3) .
C14 C15 1.44(3) .
C15 C16 1.36(3) .
C16 C17 1.36(3) .
C17 C18 1.53(3) .
C19 C20 1.43(3) .
C20 C21 1.33(3) .
C21 C22 1.42(3) .
C22 C23 1.37(3) .
C23 C24 1.53(2) .
C25 C26 1.40(3) .
C26 C27 1.33(4) .
C27 C28 1.42(4) .
C28 C29 1.32(3) .
C29 C30 1.49(3) .
C30 O45 1.30(2) .
C30 O61 1.26(2) .
